data_2000064
loop_
_publ_author_name
'Averbuch-Pouchot, M. T.'
'Durif, A.'
'Guitel, J. C.'

_publ_section_title
;
 Structure of isopropylammonium cyclo-triphosphate
;
_journal_issue 11
_journal_name_full
;
 Acta Crystallographica, Section C: Crystal Structure Communications
;
_journal_page_first 1907
_journal_page_last 1909
_journal_paper_doi 10.1107/S0108270188008510
_journal_volume 44
_journal_year 1988
_chemical_formula_sum 'C9 H30 N3 O9 P3'
_space_group_IT_number 5
_symmetry_cell_setting monoclinic
_symmetry_space_group_name_Hall 'C 2y'
_symmetry_space_group_name_H-M 'C 1 2 1'
_cell_angle_alpha 90
_cell_angle_beta 123.90(5)
_cell_angle_gamma 90
_cell_formula_units_Z 8
_cell_length_a 25.22(2)
_cell_length_b 12.22(2)
_cell_length_c 15.45(2)
_cell_volume 3952.112
_diffrn_ambient_temperature ?
_exptl_crystal_density_diffrn 1.402
_refine_ls_R_factor_gt 0.039
_refine_ls_wR_factor_gt 0.039
_cod_depositor_comments
;
 Marking attached hydrogen atoms.

 Antanas Vaitkus,
 2017-08-08
;
_cod_original_sg_symbol_H-M 'C 2'
_cod_database_code 2000064

loop_
_symmetry_equiv_pos_site_id
_symmetry_equiv_pos_as_xyz
1 x,y,z
2 1/2+x,1/2+y,z
3 -x,y,-z
4 1/2-x,1/2+y,-z

loop_
_atom_site_label
_atom_site_type_symbol
_atom_site_fract_x
_atom_site_fract_y
_atom_site_fract_z
_atom_site_attached_hydrogens
P1 P 0.38382(3) 0.50000 0.32034(5) 0
P2 P 0.34643(3) 0.71725(7) 0.23666(5) 0
P3 P 0.28453(4) 0.52857(8) 0.10424(6) 0
P4 P 0.09561(3) -0.02382(7) 0.21506(5) 0
P5 P 0.21461(3) 0.01420(7) 0.41132(5) 0
P6 P 0.17150(3) 0.16353(8) 0.24098(6) 0
O1 O 0.34462(9) 0.4916(3) 0.3631(2) 0
O2 O 0.4445(1) 0.4413(3) 0.3722(2) 0
O3 O 0.3964(1) 0.6273(2) 0.3115(2) 0
O4 O 0.3426(1) 0.4664(2) 0.1997(2) 0
O5 O 0.3725(1) 0.7742(3) 0.1845(2) 0
O6 O 0.3268(1) 0.7850(2) 0.2934(2) 0
O7 O 0.28642(9) 0.6439(2) 0.1551(2) 0
O8 O 0.2247(1) 0.4750(3) 0.0771(3) 0
O9 O 0.3016(1) 0.5430(3) 0.0281(2) 0
O10 O 0.04371(9) -0.0371(2) 0.2318(2) 0
O11 O 0.0901(1) -0.0782(3) 0.1262(2) 0
O12 O 0.1618(1) -0.0605(2) 0.3188(2) 0
O13 O 0.1874(1) 0.0640(3) 0.4650(2) 0
O14 O 0.2739(1) -0.0489(3) 0.4746(2) 0
O15 O 0.2243(1) 0.1054(3) 0.3478(2) 0
O16 O 0.1652(1) 0.2793(3) 0.2581(3) 0
O17 O 0.1847(1) 0.1326(3) 0.1632(2) 0
O18 O 0.10746(9) 0.1054(2) 0.2150(2) 0
N1 N 0.2208(1) 0.4809(3) 0.3141(2) 0
N2 N 0.7815(1) 0.5016(3) 0.1894(2) 0
N3 N 0.4321(1) 0.4107(2) 0.5696(2) 0
N4 N 0.3501(1) 0.7911(2) -0.0069(2) 0
N5 N 0.3445(1) 0.7678(3) 0.4929(2) 0
N6 N 0.4157(1) 0.4345(2) 0.0563(2) 0
C1 C 0.1713(2) 0.5594(3) 0.2421(3) 0
C2 C 0.1933(2) 0.6745(4) 0.2776(3) 0
C3 C 0.1098(2) 0.5340(4) 0.2313(5) 0
C4 C 0.8403(2) 0.5697(4) 0.2453(5) 1
C5 C 0.8810(2) 0.5338(5) 0.2096(4) 3
C6 C 0.8242(3) 0.6887(4) 0.2120(6) 3
C7 C 0.4196(2) 0.2933(3) 0.5433(3) 0
C8 C 0.3539(2) 0.2634(4) 0.5128(4) 0
C9 C 0.4702(2) 0.2257(5) 0.6292(5) 0
C10 C 0.4146(2) 0.8193(4) 0.0177(3) 0
C11 C 0.4365(2) 0.9239(5) 0.0797(5) 0
C12 C 0.4589(2) 0.7232(5) 0.0704(4) 0
C13 C 0.4097(2) 0.7923(4) 0.5844(3) 0
C14 C 0.4304(2) 0.9002(5) 0.5668(6) 0
C15 C 0.4533(2) 0.6979(5) 0.6036(4) 0
C16 C 0.4059(1) 0.3172(3) 0.0727(2) 0
C17 C 0.3383(2) 0.2844(4) -0.0119(3) 0
C18 C 0.4548(2) 0.2483(3) 0.0712(3) 0
H1 H 0.206(2) 0.401(4) 0.301(3) 0
H2 H 0.245(2) 0.478(5) 0.392(3) 0
H3 H 0.258(2) 0.483(4) 0.325(3) 0
H4 H 0.751(2) 0.526(4) 0.195(3) 0
H5 H 0.763(1) 0.492(3) 0.116(2) 0
H6 H 0.788(2) 0.441(4) 0.228(3) 0
H7 H 0.477(2) 0.431(4) 0.585(3) 0
H8 H 0.438(2) 0.430(5) 0.635(3) 0
H9 H 0.398(1) 0.456(3) 0.515(2) 0
H10 H 0.325(1) 0.742(3) -0.064(2) 0
H11 H 0.321(1) 0.838(3) -0.046(2) 0
H12 H 0.355(2) 0.764(5) 0.064(4) 0
H13 H 0.333(2) 0.704(4) 0.513(3) 0
H14 H 0.320(2) 0.819(4) 0.479(3) 0
H15 H 0.342(2) 0.780(6) 0.439(4) 0
H16 H 0.376(2) 0.478(4) 0.040(3) 0
H17 H 0.414(2) 0.446(4) -0.009(3) 0
H18 H 0.457(2) 0.449(4) 0.109(3) 0
H19 H 0.157(3) 0.549(5) 0.168(4) 0
H20 H 0.211(2) 0.674(5) 0.357(4) 0
H21 H 0.156(3) 0.718(7) 0.228(5) 0
H22 H 0.235(2) 0.685(4) 0.275(3) 0
H23 H 0.083(2) 0.571(4) 0.249(3) 0
H24 H 0.101(2) 0.455(5) 0.214(4) 0
H25 H 0.094(2) 0.573(4) 0.190(3) 0
H26 H 0.440(2) 0.271(6) 0.490(4) 0
H27 H 0.316(2) 0.315(6) 0.463(4) 0
H28 H 0.358(2) 0.285(4) 0.586(3) 0
H29 H 0.345(2) 0.197(4) 0.497(3) 0
H30 H 0.501(2) 0.253(5) 0.669(4) 0
H31 H 0.441(2) 0.247(6) 0.664(4) 0
H32 H 0.480(2) 0.168(6) 0.575(4) 0
H33 H 0.408(2) 0.832(5) -0.050(4) 0
H34 H 0.474(2) 0.956(5) 0.082(3) 0
H35 H 0.437(3) 0.909(7) 0.126(5) 0
H36 H 0.412(2) 0.970(5) 0.047(4) 0
H37 H 0.466(2) 0.705(5) 0.131(3) 0
H38 H 0.499(2) 0.737(5) 0.080(4) 0
H39 H 0.443(2) 0.644(4) 0.024(3) 0
H40 H 0.418(2) 0.815(5) 0.673(4) 0
H41 H 0.458(2) 0.906(5) 0.593(3) 0
H42 H 0.394(3) 0.953(7) 0.564(5) 0
H43? H 0.927(2) 0.336(5) 0.492(4) 0
H44 H 0.447(2) 0.708(4) 0.529(3) 0
H45 H 0.496(2) 0.688(5) 0.655(4) 0
H46 H 0.443(2) 0.620(4) 0.624(3) 0
H47 H 0.407(2) 0.316(4) 0.139(3) 0
H48 H 0.333(2) 0.299(4) -0.086(3) 0
H49 H 0.330(2) 0.216(5) -0.010(3) 0
H50 H 0.306(2) 0.323(4) -0.002(3) 0
H51 H 0.445(2) 0.251(4) 0.003(3) 0
H52 H 0.438(2) 0.167(4) 0.061(3) 0
H53 H 0.500(2) 0.275(4) 0.120(3) 0

loop_
_atom_type_symbol
_atom_type_radius_bond
C 0.68
H 0.23
N 0.68
O 0.68
P 1.05
